data_4031490
loop_
_publ_author_name
'Ding, Huimin'
'Wu, Xiaojun'
'Zeller, Matthias'
'Xie, Yunpeng'
'Wang, Cheng'

_publ_section_title
;
 Controllable Synthesis of Covalent Porphyrinic Cages with Varying Sizes
 via Template-Directed Imine Condensation Reactions.
;
_journal_issue 18
_journal_name_full 'The Journal of organic chemistry'
_journal_page_first 9360
_journal_page_last 9364
_journal_paper_doi 10.1021/acs.joc.5b01781
_journal_volume 80
_journal_year 2015
_chemical_formula_moiety 'C112 H84 N18 Zn2, 4.782(C H Cl3)'
_chemical_formula_sum 'C117.72 H89.72 Cl17.16 N18 Zn2'
_chemical_formula_weight 2495.54
_chemical_name_systematic
;
 ?
;
_space_group_crystal_system triclinic
_space_group_IT_number 2
_space_group_name_Hall '-P 1'
_space_group_name_H-M_alt 'P -1'
_symmetry_space_group_name_Hall '-P 1'
_symmetry_space_group_name_H-M 'P -1'
_atom_sites_solution_hydrogens geom
_atom_sites_solution_primary direct
_atom_sites_solution_secondary difmap
_audit_creation_method SHELXL-2013
_cell_angle_alpha 93.35(3)
_cell_angle_beta 111.87(3)
_cell_angle_gamma 115.30(3)
_cell_formula_units_Z 1
_cell_length_a 14.171(3)
_cell_length_b 14.945(3)
_cell_length_c 17.378(3)
_cell_measurement_reflns_used 8192
_cell_measurement_temperature 293(2)
_cell_measurement_theta_max 23.6
_cell_measurement_theta_min 0.42
_cell_volume 2982.2(17)
_computing_data_collection 'HKL2000 (Z. Otwinowski and W. Minor, 1997)'
_computing_data_reduction 'HKL2000 (Z. Otwinowski and W. Minor, 1997)'
_computing_structure_refinement
;  
SHELXL-2013 (Sheldrick, 2013), 
SHELXLE Rev656 (H\"ubschle et al., 2011)
;
_computing_structure_solution 'SHELXD / XM (Sheldrick, 2008)'
_diffrn_ambient_temperature 293(2)
_diffrn_measured_fraction_theta_full 0.822
_diffrn_measured_fraction_theta_max 0.708
_diffrn_measurement_device_type
; 
Beijing Synchrotron Radiation Facility, beam line station 
3W1A equipped with a MarCCD-165 detector (the monochrome 
x-ray source is produced by accelerator and selected by 
a double crystal monochromator)
;
_diffrn_measurement_method 'omega and phi scans'
_diffrn_radiation_type synchrotron
_diffrn_radiation_wavelength 0.720
_diffrn_reflns_av_R_equivalents 0.0711
_diffrn_reflns_av_unetI/netI 0.0450
_diffrn_reflns_laue_measured_fraction_full 0.822
_diffrn_reflns_laue_measured_fraction_max 0.708
_diffrn_reflns_limit_h_max 17
_diffrn_reflns_limit_h_min -17
_diffrn_reflns_limit_k_max 17
_diffrn_reflns_limit_k_min -18
_diffrn_reflns_limit_l_max 20
_diffrn_reflns_limit_l_min -20
_diffrn_reflns_number 55803
_diffrn_reflns_point_group_measured_fraction_full 0.822
_diffrn_reflns_point_group_measured_fraction_max 0.708
_diffrn_reflns_theta_full 25.595
_diffrn_reflns_theta_max 27.093
_diffrn_reflns_theta_min 1.581
_diffrn_source synchrotron
_exptl_absorpt_coefficient_mu 0.867
_exptl_absorpt_correction_type none
_exptl_crystal_colour rose
_exptl_crystal_density_diffrn 1.390
_exptl_crystal_description block
_exptl_crystal_F_000 1273.8
_exptl_crystal_size_max 0.30
_exptl_crystal_size_mid 0.10
_exptl_crystal_size_min 0.05
_refine_diff_density_max 0.937
_refine_diff_density_min -0.709
_refine_diff_density_rms 0.096
_refine_ls_extinction_method none
_refine_ls_goodness_of_fit_ref 1.047
_refine_ls_hydrogen_treatment constr
_refine_ls_matrix_type full
_refine_ls_number_parameters 860
_refine_ls_number_reflns 8934
_refine_ls_number_restraints 168
_refine_ls_restrained_S_all 1.054
_refine_ls_R_factor_all 0.1113
_refine_ls_R_factor_gt 0.0819
_refine_ls_shift/su_max 0.000
_refine_ls_shift/su_mean 0.000
_refine_ls_structure_factor_coef Fsqd
_refine_ls_weighting_details 'w=1/[\s^2^(Fo^2^)+(0.1752P)^2^+3.3177P] where P=(Fo^2^+2Fc^2^)/3'
_refine_ls_weighting_scheme calc
_refine_ls_wR_factor_gt 0.2381
_refine_ls_wR_factor_ref 0.2696
_reflns_Friedel_coverage 0.000
_reflns_number_gt 6223
_reflns_number_total 8934
_reflns_threshold_expression 'I > 2\s(I)'
_cod_data_source_file jo5b01781_si_003.cif
_cod_data_source_block 32-nomerge
_cod_depositor_comments 'Adding full bibliography for 4031489--4031490.cif.'
_cod_original_cell_volume 2982.2(13)
_cod_database_code 4031490
_shelx_space_group_comment
;
The symmetry employed for this shelxl refinement is uniquely defined
by the following loop, which should always be used as a source of
symmetry information in preference to the above space-group names.
They are only intended as comments.
;
_shelxl_version_number 2013-4

loop_
_space_group_symop_operation_xyz
'x, y, z'
'-x, -y, -z'

loop_
_atom_site_label
_atom_site_type_symbol
_atom_site_fract_x
_atom_site_fract_y
_atom_site_fract_z
_atom_site_U_iso_or_equiv
_atom_site_adp_type
_atom_site_occupancy
_atom_site_site_symmetry_order
_atom_site_calc_flag
_atom_site_refinement_flags_posn
_atom_site_refinement_flags_adp
_atom_site_refinement_flags_occupancy
_atom_site_disorder_assembly
_atom_site_disorder_group
C1 C 0.0806(5) 0.2199(5) 0.6088(4) 0.0562(15) Uani 1 1 d . . . . .
C2 C 0.1255(5) 0.2185(5) 0.6967(4) 0.0572(15) Uani 1 1 d . . . . .
H2 H 0.0891 0.1668 0.7194 0.069 Uiso 1 1 calc R U . . .
C3 C 0.2296(5) 0.3043(5) 0.7421(4) 0.0582(15) Uani 1 1 d . . . . .
H3 H 0.2774 0.3225 0.8006 0.070 Uiso 1 1 calc R U . . .
C4 C 0.2509(5) 0.3617(5) 0.6805(4) 0.0533(14) Uani 1 1 d . . . . .
C5 C 0.3485(5) 0.4545(5) 0.6988(4) 0.0570(15) Uani 1 1 d . . . . .
C6 C 0.3746(5) 0.5086(5) 0.6391(4) 0.0567(15) Uani 1 1 d . . . . .
N6 N -0.4422(5) -0.1198(4) 0.6133(4) 0.0675(14) Uani 1 1 d . . . . .
C7 C 0.4715(5) 0.6066(5) 0.6587(4) 0.0611(16) Uani 1 1 d . . . . .
H7 H 0.5281 0.6472 0.7135 0.073 Uiso 1 1 calc R U . . .
N7 N -0.5095(5) 0.0699(4) 0.6980(4) 0.0702(15) Uani 1 1 d . . . . .
C8 C 0.4675(5) 0.6305(5) 0.5850(4) 0.0613(16) Uani 1 1 d . . . . .
H8 H 0.5210 0.6895 0.5788 0.074 Uiso 1 1 calc R U . . .
N8 N -0.4895(5) 0.1038(5) -0.0631(3) 0.0681(14) Uani 1 1 d . . . . .
C9 C 0.3637(5) 0.5465(4) 0.5166(4) 0.0541(14) Uani 1 1 d . . . . .
N9 N -0.5599(5) 0.3207(4) -0.0788(3) 0.0667(14) Uani 1 1 d . . . . .
C10 C 0.3303(5) 0.5409(4) 0.4285(4) 0.0547(14) Uani 1 1 d . . . . .
C11 C 0.2273(5) 0.4608(5) 0.3613(4) 0.0547(14) Uani 1 1 d . . . . .
C12 C 0.1939(6) 0.4529(5) 0.2706(4) 0.0627(16) Uani 1 1 d . . . . .
H12 H 0.2364 0.4977 0.2463 0.075 Uiso 1 1 calc R U . . .
C13 C 0.0904(5) 0.3687(5) 0.2285(4) 0.0593(15) Uani 1 1 d . . . . .
H13 H 0.0478 0.3447 0.1691 0.071 Uiso 1 1 calc R U . . .
C14 C 0.0555(5) 0.3215(5) 0.2895(4) 0.0569(15) Uani 1 1 d . . . . .
C15 C -0.0469(5) 0.2336(5) 0.2726(4) 0.0543(14) Uani 1 1 d . . . . .
C16 C -0.0781(5) 0.1863(5) 0.3338(4) 0.0563(15) Uani 1 1 d . . . . .
C17 C -0.1833(5) 0.0926(5) 0.3137(4) 0.0615(16) Uani 1 1 d . . . . .
H17 H -0.2437 0.0557 0.2592 0.074 Uiso 1 1 calc R U . . .
C18 C -0.1787(5) 0.0680(5) 0.3880(4) 0.0593(15) Uani 1 1 d . . . . .
H18 H -0.2352 0.0116 0.3943 0.071 Uiso 1 1 calc R U . . .
C19 C -0.0694(5) 0.1458(5) 0.4557(4) 0.0554(15) Uani 1 1 d . . . . .
C20 C -0.0261(5) 0.1460(5) 0.5433(4) 0.0548(14) Uani 1 1 d . . . . .
C21 C -0.1003(5) 0.0562(5) 0.5664(4) 0.0566(15) Uani 1 1 d . . . . .
C22 C -0.2057(5) 0.0409(5) 0.5630(4) 0.0594(15) Uani 1 1 d . . . . .
H22 H -0.2320 0.0868 0.5448 0.071 Uiso 1 1 calc R U . . .
C23 C -0.2737(5) -0.0424(5) 0.5867(4) 0.0595(16) Uani 1 1 d . . . . .
C24 C -0.2328(5) -0.1102(5) 0.6143(4) 0.0620(16) Uani 1 1 d . . . . .
H24 H -0.2762 -0.1653 0.6308 0.074 Uiso 1 1 calc R U . . .
C25 C -0.1303(6) -0.0965(5) 0.6173(4) 0.0660(17) Uani 1 1 d . . . . .
H25 H -0.1049 -0.1431 0.6348 0.079 Uiso 1 1 calc R U . . .
C26 C -0.0630(5) -0.0140(5) 0.5945(4) 0.0624(16) Uani 1 1 d . . . . .
H26 H 0.0077 -0.0051 0.5980 0.075 Uiso 1 1 calc R U . . .
C27 C 0.4413(5) 0.5025(5) 0.7900(4) 0.0564(15) Uani 1 1 d . . . . .
C28 C 0.4207(5) 0.5423(5) 0.8530(4) 0.0587(15) Uani 1 1 d . . . . .
H28 H 0.3485 0.5382 0.8386 0.070 Uiso 1 1 calc R U . . .
C29 C 0.5075(5) 0.5884(5) 0.9381(4) 0.0605(16) Uani 1 1 d . . . . .
C30 C 0.6158(6) 0.5939(6) 0.9598(4) 0.0700(18) Uani 1 1 d . . . . .
H30 H 0.6735 0.6233 1.0160 0.084 Uiso 1 1 calc R U . . .
C31 C 0.6364(6) 0.5547(6) 0.8959(4) 0.0694(18) Uani 1 1 d . . . . .
H31 H 0.7085 0.5591 0.9097 0.083 Uiso 1 1 calc R U . . .
C32 C 0.5490(5) 0.5091(5) 0.8118(4) 0.0653(17) Uani 1 1 d . . . . .
H32 H 0.5631 0.4829 0.7700 0.078 Uiso 1 1 calc R U . . .
C33 C 0.4129(5) 0.6253(5) 0.4051(4) 0.0560(15) Uani 1 1 d . . . . .
C34 C 0.3851(5) 0.6961(5) 0.3683(4) 0.0601(16) Uani 1 1 d . . . . .
H34 H 0.3124 0.6901 0.3550 0.072 Uiso 1 1 calc R U . . .
C35 C 0.4653(5) 0.7762(5) 0.3513(4) 0.0607(16) Uani 1 1 d . . . . .
C36 C 0.5740(6) 0.7825(5) 0.3703(4) 0.0634(17) Uani 1 1 d . . . . .
H36 H 0.6278 0.8340 0.3576 0.076 Uiso 1 1 calc R U . . .
C37 C 0.6004(5) 0.7139(5) 0.4067(4) 0.0588(15) Uani 1 1 d . . . . .
H37 H 0.6729 0.7194 0.4198 0.071 Uiso 1 1 calc R U . . .
C38 C 0.5217(5) 0.6356(5) 0.4248(4) 0.0583(15) Uani 1 1 d . . . . .
H38 H 0.5418 0.5894 0.4503 0.070 Uiso 1 1 calc R U . . .
C39 C -0.1309(5) 0.1809(5) 0.1792(4) 0.0599(15) Uani 1 1 d . . . . .
C40 C -0.2364(5) 0.1827(5) 0.1416(4) 0.0601(16) Uani 1 1 d . . . . .
H40 H -0.2567 0.2150 0.1750 0.072 Uiso 1 1 calc R U . . .
C41 C -0.3100(6) 0.1370(5) 0.0558(4) 0.0651(17) Uani 1 1 d . . . . .
C42 C -0.2796(6) 0.0866(6) 0.0059(4) 0.0724(19) Uani 1 1 d . . . . .
H42 H -0.3296 0.0543 -0.0519 0.087 Uiso 1 1 calc R U . . .
C43 C -0.1777(6) 0.0849(6) 0.0420(5) 0.077(2) Uani 1 1 d . . . . .
H43 H -0.1572 0.0532 0.0083 0.093 Uiso 1 1 calc R U . . .
C44 C -0.1034(6) 0.1304(5) 0.1292(4) 0.0676(18) Uani 1 1 d . . . . .
H44 H -0.0350 0.1267 0.1537 0.081 Uiso 1 1 calc R U . . .
C45 C -0.3842(6) -0.0578(5) 0.5804(4) 0.0651(17) Uani 1 1 d . . . . .
H45 H -0.4152 -0.0198 0.5504 0.078 Uiso 1 1 calc R U . . .
C46 C -0.5558(6) -0.1319(6) 0.6008(5) 0.0733(18) Uani 1 1 d . . . . .
H46A H -0.6164 -0.2014 0.5684 0.088 Uiso 1 1 calc R U . . .
H46B H -0.5724 -0.0853 0.5687 0.088 Uiso 1 1 calc R U . . .
C47 C -0.5537(7) -0.1092(6) 0.6875(5) 0.078(2) Uani 1 1 d . . . . .
H47A H -0.6319 -0.1268 0.6789 0.094 Uiso 1 1 calc R U . . .
H47B H -0.5313 -0.1531 0.7202 0.094 Uiso 1 1 calc R U . . .
C48 C -0.4738(7) -0.0008(6) 0.7392(5) 0.077(2) Uani 1 1 d . . . . .
H48A H -0.4723 0.0054 0.7955 0.092 Uiso 1 1 calc R U . . .
H48B H -0.3956 0.0182 0.7468 0.092 Uiso 1 1 calc R U . . .
C49 C -0.4361(6) 0.1477(5) 0.6862(4) 0.0687(18) Uani 1 1 d . . . . .
H49 H -0.3617 0.1567 0.7017 0.082 Uiso 1 1 calc R U . . .
C50 C -0.4225(6) 0.1389(5) 0.0173(4) 0.0660(17) Uani 1 1 d . . . . .
H50 H -0.4441 0.1665 0.0528 0.079 Uiso 1 1 calc R U . . .
C51 C -0.5987(6) 0.1073(6) -0.0951(4) 0.0694(18) Uani 1 1 d . . . . .
H51A H -0.6018 0.1428 -0.0483 0.083 Uiso 1 1 calc R U . . .
H51B H -0.6634 0.0380 -0.1166 0.083 Uiso 1 1 calc R U . . .
C52 C -0.6097(6) 0.1609(5) -0.1653(4) 0.0682(17) Uani 1 1 d . . . . .
H52A H -0.6890 0.1487 -0.1932 0.082 Uiso 1 1 calc R U . . .
H52B H -0.5948 0.1314 -0.2077 0.082 Uiso 1 1 calc R U . . .
C53 C -0.5284(6) 0.2751(5) -0.1352(4) 0.0655(17) Uani 1 1 d . . . . .
H53A H -0.4487 0.2890 -0.1044 0.079 Uiso 1 1 calc R U . . .
H53B H -0.5348 0.3043 -0.1841 0.079 Uiso 1 1 calc R U . . .
C54 C -0.4829(6) 0.3679(5) -0.0017(4) 0.0653(17) Uani 1 1 d . . . . .
H54 H -0.4092 0.3750 0.0148 0.078 Uiso 1 1 calc R U . . .
C55 C 0.1109(14) 0.5423(14) 0.524(2) 0.071(7) Uani 0.54(5) 1 d . U P A 1
H55 H 0.1908 0.5761 0.5416 0.085 Uiso 0.54(5) 1 calc R U P A 1
C56 C 0.0578(13) 0.6001(14) 0.527(3) 0.074(8) Uani 0.54(5) 1 d . U P A 1
H56 H 0.1023 0.6711 0.5461 0.088 Uiso 0.54(5) 1 calc R U P A 1
C55B C -0.051(2) 0.419(2) 0.4347(15) 0.061(6) Uani 0.46(5) 1 d . U P A 2
H55B H -0.0872 0.3630 0.3878 0.073 Uiso 0.46(5) 1 calc R U P A 2
C56B C -0.1069(19) 0.4746(19) 0.4388(16) 0.059(5) Uani 0.46(5) 1 d . U P A 2
H56B H -0.1810 0.4543 0.3962 0.071 Uiso 0.46(5) 1 calc R U P A 2
C57 C 0.2674(9) 1.1348(7) 0.1960(8) 0.100(4) Uani 0.610(5) 1 d D . P B 1
H57 H 0.3244 1.1435 0.2534 0.120 Uiso 0.610(5) 1 calc R U P B 1
Cl1 Cl 0.2169(3) 1.2241(3) 0.2064(2) 0.0722(10) Uani 0.610(5) 1 d D . P B 1
Cl2 Cl 0.1565(3) 1.0081(3) 0.1610(2) 0.0943(13) Uani 0.610(5) 1 d D . P B 1
Cl3 Cl 0.3400(6) 1.1676(7) 0.1337(5) 0.0823(18) Uani 0.610(5) 1 d D . P B 1
C57B C 0.2499(12) 1.2132(12) 0.0862(9) 0.100(4) Uani 0.268(4) 1 d D U P C 2
H57B H 0.3002 1.2817 0.0841 0.120 Uiso 0.268(4) 1 calc R U P C 2
Cl1B Cl 0.2070(14) 1.2302(17) 0.1685(10) 0.224(10) Uani 0.268(4) 1 d D U P C 2
Cl2B Cl 0.1318(17) 1.1528(19) -0.0149(9) 0.315(14) Uani 0.268(4) 1 d D U P C 2
Cl3B Cl 0.3328(12) 1.1538(16) 0.1162(13) 0.099(5) Uani 0.268(4) 1 d D U P C 2
C58 C 0.1748(15) 0.6763(13) 0.0476(8) 0.128(6) Uani 0.616(6) 1 d D . P D 1
H58 H 0.2408 0.7423 0.0562 0.154 Uiso 0.616(6) 1 calc R U P D 1
Cl4 Cl 0.0570(7) 0.6983(5) 0.0324(5) 0.130(2) Uani 0.616(6) 1 d D . P D 1
Cl5 Cl 0.1460(4) 0.5957(3) -0.0407(2) 0.1059(15) Uani 0.616(6) 1 d D . P D 1
Cl6 Cl 0.2165(4) 0.6346(4) 0.1398(2) 0.1085(16) Uani 0.616(6) 1 d D . P D 1
C58B C 0.111(3) 0.629(3) 0.031(3) 0.128(6) Uani 0.098(6) 1 d D U P E -2
H58B H 0.1339 0.6465 -0.0150 0.154 Uiso 0.098(6) 1 calc R U P E -2
Cl4B Cl 0.230(3) 0.711(3) 0.130(2) 0.156(12) Uani 0.098(6) 1 d D U P E -2
Cl5B Cl -0.007(3) 0.645(4) 0.013(3) 0.150(13) Uani 0.098(6) 1 d D U P E -2
Cl6B Cl 0.084(5) 0.504(3) 0.031(4) 0.23(2) Uani 0.098(6) 1 d D U P E -2
C59 C 0.0027(15) 0.6271(13) 0.2978(10) 0.108(7) Uani 0.608(7) 1 d D . P F 1
H59 H -0.0516 0.6442 0.3085 0.130 Uiso 0.608(7) 1 calc R U P F 1
Cl7 Cl 0.1190(4) 0.6563(4) 0.3973(4) 0.128(2) Uani 0.608(7) 1 d D . P F 1
Cl8 Cl -0.0700(11) 0.4991(9) 0.2489(6) 0.207(5) Uani 0.608(7) 1 d D . P F 1
Cl9 Cl 0.0546(8) 0.7050(8) 0.2368(6) 0.226(5) Uani 0.608(7) 1 d D . P F 1
C59B C -0.0548(17) 0.5911(14) 0.2709(11) 0.092(9) Uani 0.392(7) 1 d D . P F 2
H59B H -0.1015 0.6094 0.2913 0.111 Uiso 0.392(7) 1 calc R U P F 2
Cl7B Cl 0.0920(7) 0.6826(7) 0.3326(7) 0.124(3) Uani 0.392(7) 1 d D . P F 2
Cl8B Cl -0.0823(10) 0.4707(7) 0.2800(7) 0.116(3) Uani 0.392(7) 1 d D . P F 2
Cl9B Cl -0.0943(9) 0.5962(8) 0.1646(5) 0.143(4) Uani 0.392(7) 1 d D . P F 2
C60 C -0.0267(16) 0.875(2) 0.0868(14) 0.169(11) Uani 0.268(4) 1 d D U P C 3
H60 H -0.0086 0.9303 0.0579 0.203 Uiso 0.268(4) 1 calc R U P C 3
Cl10 Cl 0.0970(10) 0.9119(14) 0.1862(8) 0.191(7) Uani 0.268(4) 1 d D U P C 3
Cl11 Cl -0.1482(9) 0.8536(9) 0.0983(7) 0.125(4) Uani 0.268(4) 1 d D U P C 3
Cl12 Cl -0.0567(11) 0.7653(12) 0.0219(8) 0.175(6) Uani 0.268(4) 1 d D U P C 3
N1 N 0.1579(4) 0.3081(4) 0.5991(3) 0.0531(12) Uani 1 1 d . . . . .
N2 N 0.3071(4) 0.4735(4) 0.5507(3) 0.0549(12) Uani 1 1 d . . . . .
N3 N 0.1440(4) 0.3806(4) 0.3724(3) 0.0558(12) Uani 1 1 d . . . . .
N4 N -0.0111(4) 0.2182(4) 0.4212(3) 0.0524(12) Uani 1 1 d . . . . .
N5 N 0.0552(4) 0.4436(4) 0.4968(3) 0.0557(12) Uani 1 1 d . U . . .
Zn1 Zn 0.14000(5) 0.35442(5) 0.48699(4) 0.0516(3) Uani 1 1 d . . . . .

loop_
_atom_site_aniso_label
_atom_site_aniso_U_11
_atom_site_aniso_U_22
_atom_site_aniso_U_33
_atom_site_aniso_U_23
_atom_site_aniso_U_13
_atom_site_aniso_U_12
C1 0.045(3) 0.075(4) 0.045(3) 0.009(3) 0.015(3) 0.030(3)
C2 0.048(3) 0.066(4) 0.048(4) 0.011(3) 0.018(3) 0.023(3)
C3 0.051(3) 0.073(4) 0.043(3) 0.006(3) 0.015(3) 0.029(3)
C4 0.046(3) 0.069(4) 0.040(3) 0.007(3) 0.015(3) 0.028(3)
C5 0.052(3) 0.066(4) 0.047(3) 0.002(3) 0.015(3) 0.031(3)
C6 0.057(4) 0.067(4) 0.048(4) 0.007(3) 0.023(3) 0.034(3)
N6 0.056(3) 0.067(3) 0.074(4) 0.013(3) 0.028(3) 0.027(3)
C7 0.058(4) 0.060(4) 0.044(4) 0.001(3) 0.018(3) 0.016(3)
N7 0.070(4) 0.072(4) 0.076(4) 0.025(3) 0.038(3) 0.035(3)
C8 0.056(4) 0.056(4) 0.059(4) 0.005(3) 0.021(3) 0.020(3)
N8 0.061(3) 0.088(4) 0.047(3) 0.009(3) 0.014(3) 0.039(3)
C9 0.046(3) 0.054(3) 0.052(4) 0.005(3) 0.018(3) 0.021(3)
N9 0.063(3) 0.079(4) 0.049(3) 0.005(3) 0.018(3) 0.035(3)
C10 0.050(3) 0.056(4) 0.060(4) 0.011(3) 0.025(3) 0.027(3)
C11 0.048(3) 0.062(4) 0.053(4) 0.013(3) 0.022(3) 0.027(3)
C12 0.058(4) 0.073(4) 0.056(4) 0.014(3) 0.025(3) 0.031(3)
C13 0.055(4) 0.074(4) 0.042(3) 0.007(3) 0.016(3) 0.030(3)
C14 0.057(4) 0.072(4) 0.039(3) 0.004(3) 0.015(3) 0.036(3)
C15 0.045(3) 0.063(4) 0.042(3) 0.001(3) 0.010(3) 0.024(3)
C16 0.050(3) 0.068(4) 0.047(4) 0.004(3) 0.019(3) 0.029(3)
C17 0.049(3) 0.072(4) 0.049(4) 0.000(3) 0.013(3) 0.025(3)
C18 0.044(3) 0.068(4) 0.050(4) 0.004(3) 0.012(3) 0.023(3)
C19 0.045(3) 0.060(4) 0.052(4) 0.006(3) 0.019(3) 0.022(3)
C20 0.045(3) 0.066(4) 0.046(3) 0.009(3) 0.016(3) 0.025(3)
C21 0.048(3) 0.065(4) 0.047(3) 0.009(3) 0.015(3) 0.024(3)
C22 0.052(4) 0.066(4) 0.052(4) 0.010(3) 0.017(3) 0.028(3)
C23 0.051(3) 0.064(4) 0.054(4) 0.011(3) 0.017(3) 0.027(3)
C24 0.052(4) 0.067(4) 0.058(4) 0.012(3) 0.022(3) 0.023(3)
C25 0.063(4) 0.070(4) 0.064(4) 0.012(3) 0.023(3) 0.036(4)
C26 0.053(4) 0.069(4) 0.055(4) 0.002(3) 0.016(3) 0.028(3)
C27 0.045(3) 0.063(4) 0.047(3) 0.005(3) 0.014(3) 0.020(3)
C28 0.044(3) 0.070(4) 0.047(4) 0.002(3) 0.012(3) 0.024(3)
C29 0.055(4) 0.073(4) 0.041(3) 0.004(3) 0.016(3) 0.026(3)
C30 0.055(4) 0.086(5) 0.053(4) 0.003(3) 0.015(3) 0.031(4)
C31 0.049(4) 0.095(5) 0.046(4) 0.001(3) 0.011(3) 0.031(4)
C32 0.052(4) 0.082(4) 0.052(4) 0.002(3) 0.019(3) 0.030(3)
C33 0.049(3) 0.066(4) 0.048(3) 0.006(3) 0.017(3) 0.028(3)
C34 0.052(3) 0.072(4) 0.052(4) 0.011(3) 0.022(3) 0.028(3)
C35 0.058(4) 0.074(4) 0.054(4) 0.015(3) 0.026(3) 0.035(3)
C36 0.062(4) 0.065(4) 0.053(4) 0.004(3) 0.027(3) 0.023(3)
C37 0.050(3) 0.071(4) 0.055(4) 0.009(3) 0.021(3) 0.031(3)
C38 0.053(4) 0.066(4) 0.052(4) 0.008(3) 0.019(3) 0.030(3)
C39 0.052(3) 0.075(4) 0.043(3) 0.007(3) 0.016(3) 0.028(3)
C40 0.051(3) 0.070(4) 0.048(4) 0.005(3) 0.021(3) 0.023(3)
C41 0.057(4) 0.079(4) 0.049(4) 0.007(3) 0.017(3) 0.031(3)
C42 0.060(4) 0.093(5) 0.045(4) -0.001(3) 0.012(3) 0.034(4)
C43 0.064(4) 0.092(5) 0.060(4) -0.006(4) 0.026(4) 0.030(4)
C44 0.051(4) 0.090(5) 0.047(4) -0.005(3) 0.014(3) 0.031(3)
C45 0.054(4) 0.066(4) 0.062(4) 0.020(3) 0.020(3) 0.023(3)
C46 0.074(5) 0.074(4) 0.078(5) 0.024(4) 0.033(4) 0.040(4)
C47 0.074(5) 0.078(5) 0.103(6) 0.040(4) 0.055(5) 0.040(4)
C48 0.077(5) 0.103(6) 0.075(5) 0.029(4) 0.037(4) 0.060(5)
C49 0.062(4) 0.078(5) 0.070(4) 0.016(4) 0.033(4) 0.035(4)
C50 0.056(4) 0.078(4) 0.053(4) 0.005(3) 0.023(3) 0.026(3)
C51 0.065(4) 0.078(4) 0.055(4) 0.008(3) 0.023(3) 0.030(4)
C52 0.066(4) 0.087(5) 0.050(4) 0.013(3) 0.022(3) 0.039(4)
C53 0.066(4) 0.081(5) 0.041(3) 0.007(3) 0.017(3) 0.035(4)
C54 0.057(4) 0.085(5) 0.041(4) 0.004(3) 0.014(3) 0.031(3)
C55 0.037(6) 0.069(6) 0.095(19) 0.003(7) 0.020(8) 0.028(5)
C56 0.043(7) 0.059(7) 0.11(2) 0.003(9) 0.033(9) 0.022(6)
C55B 0.056(8) 0.079(11) 0.043(8) 0.004(7) 0.016(6) 0.036(8)
C56B 0.053(8) 0.078(10) 0.042(10) 0.007(8) 0.018(8) 0.032(8)
C57 0.094(8) 0.082(8) 0.119(9) 0.003(6) 0.061(7) 0.030(6)
Cl1 0.0575(19) 0.095(2) 0.066(2) 0.0179(17) 0.0269(16) 0.0389(17)
Cl2 0.094(2) 0.081(2) 0.072(2) -0.0009(16) 0.0366(19) 0.0149(18)
Cl3 0.077(3) 0.100(4) 0.057(3) -0.005(2) 0.023(2) 0.041(3)
C57B 0.094(8) 0.082(8) 0.119(9) 0.003(6) 0.061(7) 0.030(6)
Cl1B 0.132(12) 0.24(2) 0.235(16) -0.064(13) 0.116(13) 0.021(11)
Cl2B 0.28(2) 0.28(3) 0.228(13) -0.091(14) -0.034(13) 0.15(2)
Cl3B 0.095(8) 0.102(9) 0.085(10) -0.014(6) 0.059(7) 0.023(7)
C58 0.164(16) 0.142(14) 0.110(11) 0.050(11) 0.085(12) 0.076(13)
Cl4 0.183(6) 0.157(5) 0.119(4) 0.075(4) 0.101(5) 0.106(5)
Cl5 0.113(3) 0.132(3) 0.060(2) 0.0194(19) 0.028(2) 0.057(3)
Cl6 0.129(3) 0.125(4) 0.065(2) 0.030(2) 0.036(2) 0.062(3)
C58B 0.164(16) 0.142(14) 0.110(11) 0.050(11) 0.085(12) 0.076(13)
Cl4B 0.20(2) 0.15(2) 0.123(14) 0.069(15) 0.081(15) 0.080(17)
Cl5B 0.19(2) 0.20(3) 0.10(2) 0.07(2) 0.093(19) 0.10(2)
Cl6B 0.27(4) 0.178(18) 0.27(4) 0.075(17) 0.12(3) 0.112(19)
C59 0.105(19) 0.17(2) 0.091(14) 0.035(15) 0.053(15) 0.089(18)
Cl7 0.115(3) 0.190(5) 0.151(5) 0.086(4) 0.086(3) 0.103(4)
Cl8 0.326(13) 0.292(12) 0.127(6) 0.049(6) 0.101(7) 0.252(11)
Cl9 0.289(11) 0.423(14) 0.233(8) 0.240(10) 0.214(9) 0.290(11)
C59B 0.065(17) 0.102(18) 0.10(2) -0.001(15) 0.037(15) 0.036(14)
Cl7B 0.099(5) 0.158(7) 0.130(8) 0.023(6) 0.060(6) 0.066(5)
Cl8B 0.148(7) 0.096(5) 0.106(7) 0.017(4) 0.061(6) 0.059(5)
Cl9B 0.182(9) 0.237(10) 0.115(6) 0.103(6) 0.095(6) 0.155(9)
C60 0.099(13) 0.23(2) 0.101(14) -0.041(13) 0.015(10) 0.052(12)
Cl10 0.102(7) 0.244(17) 0.109(8) -0.028(9) 0.010(6) 0.026(9)
Cl11 0.128(7) 0.159(9) 0.111(7) 0.060(7) 0.059(6) 0.081(7)
Cl12 0.135(9) 0.203(13) 0.127(9) -0.014(8) 0.068(8) 0.031(8)
N1 0.042(3) 0.060(3) 0.047(3) 0.004(2) 0.016(2) 0.019(2)
N2 0.052(3) 0.068(3) 0.044(3) 0.007(2) 0.018(2) 0.032(3)
N3 0.050(3) 0.059(3) 0.054(3) 0.006(2) 0.022(3) 0.025(2)
N4 0.043(3) 0.061(3) 0.042(3) 0.004(2) 0.011(2) 0.025(2)
N5 0.048(3) 0.067(3) 0.049(3) 0.006(2) 0.018(2) 0.029(2)
Zn1 0.0443(4) 0.0624(5) 0.0420(4) 0.0042(3) 0.0149(3) 0.0255(3)

loop_
_atom_type_symbol
_atom_type_description
_atom_type_scat_dispersion_real
_atom_type_scat_dispersion_imag
_atom_type_scat_source
C C -0.00202 0.00167 'WCromer program, Cromer Liberman method with Kissel-Pratt correction'
H H 0.0000 0.0000 'WCromer program, Cromer Liberman method with Kissel-Pratt correction'
CL CL 0.12640 0.16392 'WCromer program, Cromer Liberman method with Kissel-Pratt correction'
N N -0.00305 0.00342 'WCromer program, Cromer Liberman method with Kissel-Pratt correction'
ZN Zn 0.25353 1.47140 'WCromer program, Cromer Liberman method with Kissel-Pratt correction'

loop_
_geom_angle_atom_site_label_1
_geom_angle_atom_site_label_2
_geom_angle_atom_site_label_3
_geom_angle
_geom_angle_site_symmetry_1
_geom_angle_site_symmetry_3
N1 C1 C20 125.2(5) . .
N1 C1 C2 109.0(5) . .
C20 C1 C2 125.8(6) . .
C3 C2 C1 109.4(6) . .
C3 C2 H2 125.3 . .
C1 C2 H2 125.3 . .
C2 C3 C4 105.8(5) . .
C2 C3 H3 127.1 . .
C4 C3 H3 127.1 . .
C5 C4 N1 125.1(5) . .
C5 C4 C3 125.5(5) . .
N1 C4 C3 109.3(5) . .
C4 C5 C6 126.6(6) . .
C4 C5 C27 118.7(6) . .
C6 C5 C27 114.7(6) . .
N2 C6 C5 124.5(6) . .
N2 C6 C7 109.2(5) . .
C5 C6 C7 126.3(6) . .
C45 N6 C46 120.0(6) . .
C8 C7 C6 108.4(6) . .
C8 C7 H7 125.8 . .
C6 C7 H7 125.8 . .
C49 N7 C48 119.8(6) . .
C7 C8 C9 106.7(6) . .
C7 C8 H8 126.7 . .
C9 C8 H8 126.7 . .
C50 N8 C51 118.1(6) . .
N2 C9 C10 126.1(5) . .
N2 C9 C8 109.7(5) . .
C10 C9 C8 124.2(6) . .
C54 N9 C53 117.4(6) . .
C9 C10 C11 124.6(6) . .
C9 C10 C33 117.0(5) . .
C11 C10 C33 118.3(5) . .
N3 C11 C10 125.0(6) . .
N3 C11 C12 110.0(5) . .
C10 C11 C12 125.0(6) . .
C13 C12 C11 106.6(6) . .
C13 C12 H12 126.7 . .
C11 C12 H12 126.7 . .
C12 C13 C14 109.0(6) . .
C12 C13 H13 125.5 . .
C14 C13 H13 125.5 . .
C15 C14 N3 124.6(6) . .
C15 C14 C13 127.4(6) . .
N3 C14 C13 108.0(5) . .
C14 C15 C16 126.5(5) . .
C14 C15 C39 116.5(5) . .
C16 C15 C39 116.9(5) . .
N4 C16 C15 126.0(6) . .
N4 C16 C17 108.9(5) . .
C15 C16 C17 125.0(6) . .
C18 C17 C16 107.8(5) . .
C18 C17 H17 126.1 . .
C16 C17 H17 126.1 . .
C17 C18 C19 107.0(6) . .
C17 C18 H18 126.5 . .
C19 C18 H18 126.5 . .
N4 C19 C20 125.0(5) . .
N4 C19 C18 109.3(5) . .
C20 C19 C18 125.7(6) . .
C1 C20 C19 125.9(6) . .
C1 C20 C21 117.7(5) . .
C19 C20 C21 116.4(5) . .
C22 C21 C26 117.9(6) . .
C22 C21 C20 121.8(6) . .
C26 C21 C20 120.3(5) . .
C21 C22 C23 121.5(6) . .
C21 C22 H22 119.3 . .
C23 C22 H22 119.3 . .
C24 C23 C22 118.5(6) . .
C24 C23 C45 121.3(6) . .
C22 C23 C45 120.2(6) . .
C25 C24 C23 120.6(6) . .
C25 C24 H24 119.7 . .
C23 C24 H24 119.7 . .
C24 C25 C26 120.9(6) . .
C24 C25 H25 119.6 . .
C26 C25 H25 119.6 . .
C25 C26 C21 120.6(6) . .
C25 C26 H26 119.7 . .
C21 C26 H26 119.7 . .
C32 C27 C28 119.4(6) . .
C32 C27 C5 120.0(5) . .
C28 C27 C5 120.6(5) . .
C27 C28 C29 120.8(6) . .
C27 C28 H28 119.6 . .
C29 C28 H28 119.6 . .
C30 C29 C28 119.5(6) . .
C30 C29 C54 121.6(6) . 2_566
C28 C29 C54 118.9(6) . 2_566
C29 C30 C31 119.4(6) . .
C29 C30 H30 120.3 . .
C31 C30 H30 120.3 . .
C32 C31 C30 120.2(6) . .
C32 C31 H31 119.9 . .
C30 C31 H31 119.9 . .
C27 C32 C31 120.7(6) . .
C27 C32 H32 119.7 . .
C31 C32 H32 119.7 . .
C38 C33 C34 119.0(6) . .
C38 C33 C10 119.0(6) . .
C34 C33 C10 121.9(5) . .
C33 C34 C35 120.6(6) . .
C33 C34 H34 119.7 . .
C35 C34 H34 119.7 . .
C34 C35 C36 118.6(6) . .
C34 C35 C49 120.3(6) . 2_566
C36 C35 C49 121.0(6) . 2_566
C37 C36 C35 120.2(6) . .
C37 C36 H36 119.9 . .
C35 C36 H36 119.9 . .
C36 C37 C38 121.2(6) . .
C36 C37 H37 119.4 . .
C38 C37 H37 119.4 . .
C37 C38 C33 120.4(6) . .
C37 C38 H38 119.8 . .
C33 C38 H38 119.8 . .
C44 C39 C40 118.9(6) . .
C44 C39 C15 119.6(6) . .
C40 C39 C15 121.5(5) . .
C41 C40 C39 120.6(6) . .
C41 C40 H40 119.7 . .
C39 C40 H40 119.7 . .
C40 C41 C42 119.3(6) . .
C40 C41 C50 119.7(6) . .
C42 C41 C50 121.0(6) . .
C43 C42 C41 120.2(6) . .
C43 C42 H42 119.9 . .
C41 C42 H42 119.9 . .
C42 C43 C44 120.6(6) . .
C42 C43 H43 119.7 . .
C44 C43 H43 119.7 . .
C39 C44 C43 120.3(6) . .
C39 C44 H44 119.8 . .
C43 C44 H44 119.8 . .
N6 C45 C23 124.4(6) . .
N6 C45 H45 117.8 . .
C23 C45 H45 117.8 . .
N6 C46 C47 109.1(6) . .
N6 C46 H46A 109.9 . .
C47 C46 H46A 109.9 . .
N6 C46 H46B 109.9 . .
C47 C46 H46B 109.9 . .
H46A C46 H46B 108.3 . .
C48 C47 C46 114.9(6) . .
C48 C47 H47A 108.6 . .
C46 C47 H47A 108.6 . .
C48 C47 H47B 108.6 . .
C46 C47 H47B 108.6 . .
H47A C47 H47B 107.5 . .
N7 C48 C47 111.9(6) . .
N7 C48 H48A 109.2 . .
C47 C48 H48A 109.2 . .
N7 C48 H48B 109.2 . .
C47 C48 H48B 109.2 . .
H48A C48 H48B 107.9 . .
N7 C49 C35 122.3(6) . 2_566
N7 C49 H49 118.9 . .
C35 C49 H49 118.9 2_566 .
N8 C50 C41 121.7(6) . .
N8 C50 H50 119.1 . .
C41 C50 H50 119.1 . .
N8 C51 C52 111.2(6) . .
N8 C51 H51A 109.4 . .
C52 C51 H51A 109.4 . .
N8 C51 H51B 109.4 . .
C52 C51 H51B 109.4 . .
H51A C51 H51B 108.0 . .
C51 C52 C53 114.1(6) . .
C51 C52 H52A 108.7 . .
C53 C52 H52A 108.7 . .
C51 C52 H52B 108.7 . .
C53 C52 H52B 108.7 . .
H52A C52 H52B 107.6 . .
N9 C53 C52 108.5(5) . .
N9 C53 H53A 110.0 . .
C52 C53 H53A 110.0 . .
N9 C53 H53B 110.0 . .
C52 C53 H53B 110.0 . .
H53A C53 H53B 108.4 . .
N9 C54 C29 121.9(6) . 2_566
N9 C54 H54 119.0 . .
C29 C54 H54 119.0 2_566 .
N5 C55 C56 123.3(14) . .
N5 C55 H55 118.4 . .
C56 C55 H55 118.4 . .
N5 C56 C55 121.1(14) 2_566 .
N5 C56 H56 119.4 2_566 .
C55 C56 H56 119.4 . .
N5 C55B C56B 121.8(16) . .
N5 C55B H55B 119.1 . .
C56B C55B H55B 119.1 . .
N5 C56B C55B 120.2(18) 2_566 .
N5 C56B H56B 119.9 2_566 .
C55B C56B H56B 119.9 . .
Cl3 C57 Cl2 114.4(6) . .
Cl3 C57 Cl1 108.9(7) . .
Cl2 C57 Cl1 112.3(6) . .
Cl3 C57 H57 107.0 . .
Cl2 C57 H57 107.0 . .
Cl1 C57 H57 107.0 . .
Cl3B C57B Cl2B 114.4(6) . .
Cl3B C57B Cl1B 108.9(7) . .
Cl2B C57B Cl1B 112.3(6) . .
Cl3B C57B H57B 106.9 . .
Cl2B C57B H57B 106.9 . .
Cl1B C57B H57B 106.9 . .
Cl5 C58 Cl6 112.2(8) . .
Cl5 C58 Cl4 111.4(9) . .
Cl6 C58 Cl4 111.5(8) . .
Cl5 C58 H58 107.1 . .
Cl6 C58 H58 107.1 . .
Cl4 C58 H58 107.1 . .
Cl5B C58B Cl6B 114(2) . .
Cl5B C58B Cl4B 111(2) . .
Cl6B C58B Cl4B 108(2) . .
Cl5B C58B H58B 107.9 . .
Cl6B C58B H58B 107.9 . .
Cl4B C58B H58B 107.9 . .
Cl8 C59 Cl9 113.9(10) . .
Cl8 C59 Cl7 110.8(9) . .
Cl9 C59 Cl7 108.9(10) . .
Cl8 C59 H59 107.7 . .
Cl9 C59 H59 107.7 . .
Cl7 C59 H59 107.7 . .
Cl8B C59B Cl9B 111.1(12) . .
Cl8B C59B Cl7B 112.5(12) . .
Cl9B C59B Cl7B 108.8(12) . .
Cl8B C59B H59B 108.1 . .
Cl9B C59B H59B 108.1 . .
Cl7B C59B H59B 108.1 . .
Cl11 C60 Cl12 108.3(14) . .
Cl11 C60 Cl10 113.3(14) . .
Cl12 C60 Cl10 110.0(14) . .
Cl11 C60 H60 108.4 . .
Cl12 C60 H60 108.4 . .
Cl10 C60 H60 108.4 . .
C1 N1 C4 106.5(5) . .
C1 N1 Zn1 127.1(4) . .
C4 N1 Zn1 126.4(4) . .
C9 N2 C6 106.0(5) . .
C9 N2 Zn1 126.2(4) . .
C6 N2 Zn1 126.5(4) . .
C11 N3 C14 106.3(5) . .
C11 N3 Zn1 127.6(4) . .
C14 N3 Zn1 126.0(4) . .
C16 N4 C19 107.0(5) . .
C16 N4 Zn1 125.8(4) . .
C19 N4 Zn1 127.0(4) . .
C55 N5 C56 115.6(10) . 2_566
C56B N5 C55B 117.9(12) 2_566 .
C55 N5 Zn1 122.6(8) . .
C56 N5 Zn1 121.8(8) 2_566 .
C56B N5 Zn1 121.5(10) 2_566 .
C55B N5 Zn1 120.5(8) . .
N2 Zn1 N4 168.39(18) . .
N2 Zn1 N1 89.31(19) . .
N4 Zn1 N1 89.02(19) . .
N2 Zn1 N3 88.6(2) . .
N4 Zn1 N3 90.1(2) . .
N1 Zn1 N3 165.35(19) . .
N2 Zn1 N5 96.14(19) . .
N4 Zn1 N5 95.47(19) . .
N1 Zn1 N5 98.75(19) . .
N3 Zn1 N5 95.89(19) . .

loop_
_geom_bond_atom_site_label_1
_geom_bond_atom_site_label_2
_geom_bond_distance
_geom_bond_site_symmetry_2
C1 N1 1.376(8) .
C1 C20 1.395(8) .
C1 C2 1.425(8) .
C2 C3 1.357(9) .
C2 H2 0.9300 .
C3 C4 1.448(9) .
C3 H3 0.9300 .
C4 C5 1.386(9) .
C4 N1 1.399(7) .
C5 C6 1.413(9) .
C5 C27 1.505(8) .
C6 N2 1.391(8) .
C6 C7 1.421(9) .
N6 C45 1.274(8) .
N6 C46 1.470(8) .
C7 C8 1.337(9) .
C7 H7 0.9300 .
N7 C49 1.276(8) .
N7 C48 1.469(9) .
C8 C9 1.448(8) .
C8 H8 0.9300 .
N8 C50 1.277(8) .
N8 C51 1.461(8) .
C9 N2 1.366(8) .
C9 C10 1.410(9) .
N9 C54 1.275(8) .
N9 C53 1.459(8) .
C10 C11 1.415(8) .
C10 C33 1.510(9) .
C11 N3 1.362(8) .
C11 C12 1.448(9) .
C12 C13 1.337(9) .
C12 H12 0.9300 .
C13 C14 1.430(9) .
C13 H13 0.9300 .
C14 C15 1.388(9) .
C14 N3 1.408(8) .
C15 C16 1.414(9) .
C15 C39 1.511(8) .
C16 N4 1.374(8) .
C16 C17 1.441(9) .
C17 C18 1.348(9) .
C17 H17 0.9300 .
C18 C19 1.441(8) .
C18 H18 0.9300 .
C19 N4 1.377(8) .
C19 C20 1.414(9) .
C20 C21 1.496(9) .
C21 C22 1.389(8) .
C21 C26 1.399(9) .
C22 C23 1.405(9) .
C22 H22 0.9300 .
C23 C24 1.394(9) .
C23 C45 1.442(9) .
C24 C25 1.358(9) .
C24 H24 0.9300 .
C25 C26 1.385(9) .
C25 H25 0.9300 .
C26 H26 0.9300 .
C27 C32 1.385(8) .
C27 C28 1.396(8) .
C28 C29 1.405(8) .
C28 H28 0.9300 .
C29 C30 1.400(9) .
C29 C54 1.472(9) 2_566
C30 C31 1.405(9) .
C30 H30 0.9300 .
C31 C32 1.396(9) .
C31 H31 0.9300 .
C32 H32 0.9300 .
C33 C38 1.384(8) .
C33 C34 1.389(9) .
C34 C35 1.393(9) .
C34 H34 0.9300 .
C35 C36 1.409(9) .
C35 C49 1.476(10) 2_566
C36 C37 1.348(9) .
C36 H36 0.9300 .
C37 C38 1.378(9) .
C37 H37 0.9300 .
C38 H38 0.9300 .
C39 C44 1.380(9) .
C39 C40 1.404(8) .
C40 C41 1.376(9) .
C40 H40 0.9300 .
C41 C42 1.407(9) .
C41 C50 1.496(9) .
C42 C43 1.355(10) .
C42 H42 0.9300 .
C43 C44 1.395(9) .
C43 H43 0.9300 .
C44 H44 0.9300 .
C45 H45 0.9300 .
C46 C47 1.511(10) .
C46 H46A 0.9700 .
C46 H46B 0.9700 .
C47 C48 1.490(11) .
C47 H47A 0.9700 .
C47 H47B 0.9700 .
C48 H48A 0.9700 .
C48 H48B 0.9700 .
C49 C35 1.476(10) 2_566
C49 H49 0.9300 .
C50 H50 0.9300 .
C51 C52 1.494(9) .
C51 H51A 0.9700 .
C51 H51B 0.9700 .
C52 C53 1.510(9) .
C52 H52A 0.9700 .
C52 H52B 0.9700 .
C53 H53A 0.9700 .
C53 H53B 0.9700 .
C54 C29 1.472(9) 2_566
C54 H54 0.9300 .
C55 N5 1.292(17) .
C55 C56 1.378(19) .
C55 H55 0.9300 .
C56 N5 1.321(15) 2_566
C56 H56 0.9300 .
C55B N5 1.353(19) .
C55B C56B 1.39(2) .
C55B H55B 0.9300 .
C56B N5 1.322(19) 2_566
C56B H56B 0.9300 .
C57 Cl3 1.712(12) .
C57 Cl2 1.742(10) .
C57 Cl1 1.793(11) .
C57 H57 0.9800 .
C57B Cl3B 1.712(12) .
C57B Cl2B 1.742(10) .
C57B Cl1B 1.792(11) .
C57B H57B 0.9800 .
C58 Cl5 1.694(14) .
C58 Cl6 1.740(13) .
C58 Cl4 1.766(14) .
C58 H58 0.9800 .
C58B Cl5B 1.707(19) .
C58B Cl6B 1.728(18) .
C58B Cl4B 1.771(19) .
C58B H58B 0.9800 .
C59 Cl8 1.708(15) .
C59 Cl9 1.736(14) .
C59 Cl7 1.753(15) .
C59 H59 0.9800 .
C59B Cl8B 1.701(17) .
C59B Cl9B 1.736(16) .
C59B Cl7B 1.756(16) .
C59B H59B 0.9800 .
C60 Cl11 1.703(18) .
C60 Cl12 1.726(18) .
C60 Cl10 1.780(18) .
C60 H60 0.9800 .
N1 Zn1 2.069(5) .
N2 Zn1 2.053(5) .
N3 Zn1 2.069(5) .
N4 Zn1 2.053(5) .
N5 C56 1.321(15) 2_566
N5 C56B 1.322(19) 2_566
N5 Zn1 2.178(5) .

loop_
_geom_torsion_atom_site_label_1
_geom_torsion_atom_site_label_2
_geom_torsion_atom_site_label_3
_geom_torsion_atom_site_label_4
_geom_torsion
_geom_torsion_site_symmetry_1
_geom_torsion_site_symmetry_4
N1 C1 C2 C3 0.0(7) . .
C20 C1 C2 C3 -178.0(6) . .
C1 C2 C3 C4 0.0(7) . .
C2 C3 C4 C5 -179.2(6) . .
C2 C3 C4 N1 0.0(7) . .
N1 C4 C5 C6 -3.4(10) . .
C3 C4 C5 C6 175.7(6) . .
N1 C4 C5 C27 -179.9(5) . .
C3 C4 C5 C27 -0.9(9) . .
C4 C5 C6 N2 -3.2(10) . .
C27 C5 C6 N2 173.5(5) . .
C4 C5 C6 C7 176.1(6) . .
C27 C5 C6 C7 -7.2(9) . .
N2 C6 C7 C8 -2.3(7) . .
C5 C6 C7 C8 178.3(6) . .
C6 C7 C8 C9 1.4(7) . .
C7 C8 C9 N2 0.0(7) . .
C7 C8 C9 C10 -177.8(6) . .
N2 C9 C10 C11 4.7(9) . .
C8 C9 C10 C11 -177.9(6) . .
N2 C9 C10 C33 -173.5(5) . .
C8 C9 C10 C33 3.9(8) . .
C9 C10 C11 N3 2.9(9) . .
C33 C10 C11 N3 -179.0(5) . .
C9 C10 C11 C12 -178.1(6) . .
C33 C10 C11 C12 0.1(9) . .
N3 C11 C12 C13 0.8(7) . .
C10 C11 C12 C13 -178.4(6) . .
C11 C12 C13 C14 -0.1(7) . .
C12 C13 C14 C15 178.9(6) . .
C12 C13 C14 N3 -0.6(7) . .
N3 C14 C15 C16 -2.8(10) . .
C13 C14 C15 C16 177.8(6) . .
N3 C14 C15 C39 -179.8(5) . .
C13 C14 C15 C39 0.8(9) . .
C14 C15 C16 N4 -1.3(10) . .
C39 C15 C16 N4 175.8(5) . .
C14 C15 C16 C17 -177.3(6) . .
C39 C15 C16 C17 -0.3(9) . .
N4 C16 C17 C18 -0.8(7) . .
C15 C16 C17 C18 175.8(6) . .
C16 C17 C18 C19 -0.6(7) . .
C17 C18 C19 N4 1.8(7) . .
C17 C18 C19 C20 -175.7(6) . .
N1 C1 C20 C19 4.1(10) . .
C2 C1 C20 C19 -178.1(6) . .
N1 C1 C20 C21 -178.5(5) . .
C2 C1 C20 C21 -0.7(9) . .
N4 C19 C20 C1 1.4(10) . .
C18 C19 C20 C1 178.6(6) . .
N4 C19 C20 C21 -176.0(5) . .
C18 C19 C20 C21 1.1(9) . .
C1 C20 C21 C22 112.8(7) . .
C19 C20 C21 C22 -69.5(8) . .
C1 C20 C21 C26 -65.4(8) . .
C19 C20 C21 C26 112.2(6) . .
C26 C21 C22 C23 -0.3(9) . .
C20 C21 C22 C23 -178.5(6) . .
C21 C22 C23 C24 0.3(9) . .
C21 C22 C23 C45 -178.4(6) . .
C22 C23 C24 C25 -0.7(10) . .
C45 C23 C24 C25 177.9(6) . .
C23 C24 C25 C26 1.2(10) . .
C24 C25 C26 C21 -1.2(10) . .
C22 C21 C26 C25 0.7(9) . .
C20 C21 C26 C25 179.0(6) . .
C4 C5 C27 C32 111.6(7) . .
C6 C5 C27 C32 -65.4(8) . .
C4 C5 C27 C28 -69.5(8) . .
C6 C5 C27 C28 113.6(7) . .
C32 C27 C28 C29 -0.2(10) . .
C5 C27 C28 C29 -179.2(6) . .
C27 C28 C29 C30 -0.4(10) . .
C27 C28 C29 C54 178.1(6) . 2_566
C28 C29 C30 C31 1.0(11) . .
C54 C29 C30 C31 -177.5(7) 2_566 .
C29 C30 C31 C32 -1.1(11) . .
C28 C27 C32 C31 0.2(10) . .
C5 C27 C32 C31 179.1(6) . .
C30 C31 C32 C27 0.5(11) . .
C9 C10 C33 C38 64.5(7) . .
C11 C10 C33 C38 -113.8(6) . .
C9 C10 C33 C34 -112.2(7) . .
C11 C10 C33 C34 69.5(8) . .
C38 C33 C34 C35 0.2(9) . .
C10 C33 C34 C35 176.9(6) . .
C33 C34 C35 C36 1.4(9) . .
C33 C34 C35 C49 -178.8(6) . 2_566
C34 C35 C36 C37 -2.1(9) . .
C49 C35 C36 C37 178.2(6) 2_566 .
C35 C36 C37 C38 1.1(9) . .
C36 C37 C38 C33 0.6(9) . .
C34 C33 C38 C37 -1.2(9) . .
C10 C33 C38 C37 -178.0(5) . .
C14 C15 C39 C44 70.5(8) . .
C16 C15 C39 C44 -106.9(7) . .
C14 C15 C39 C40 -109.0(7) . .
C16 C15 C39 C40 73.6(8) . .
C44 C39 C40 C41 -1.6(10) . .
C15 C39 C40 C41 177.9(6) . .
C39 C40 C41 C42 1.1(10) . .
C39 C40 C41 C50 179.4(6) . .
C40 C41 C42 C43 -1.3(11) . .
C50 C41 C42 C43 -179.5(7) . .
C41 C42 C43 C44 1.8(12) . .
C40 C39 C44 C43 2.1(11) . .
C15 C39 C44 C43 -177.4(7) . .
C42 C43 C44 C39 -2.3(12) . .
C46 N6 C45 C23 -178.1(6) . .
C24 C23 C45 N6 13.6(11) . .
C22 C23 C45 N6 -167.8(6) . .
C45 N6 C46 C47 -123.2(7) . .
N6 C46 C47 C48 66.4(8) . .
C49 N7 C48 C47 -127.8(7) . .
C46 C47 C48 N7 64.3(8) . .
C48 N7 C49 C35 -177.3(6) . 2_566
C51 N8 C50 C41 179.0(6) . .
C40 C41 C50 N8 175.1(7) . .
C42 C41 C50 N8 -6.7(11) . .
C50 N8 C51 C52 125.5(7) . .
N8 C51 C52 C53 -71.0(7) . .
C54 N9 C53 C52 119.4(7) . .
C51 C52 C53 N9 -64.8(7) . .
C53 N9 C54 C29 -176.4(6) . 2_566
N5 C55 C56 N5 1(3) . 2_566
N5 C55B C56B N5 2(3) . 2_566
C20 C1 N1 C4 178.0(6) . .
C2 C1 N1 C4 0.0(6) . .
C20 C1 N1 Zn1 -1.0(8) . .
C2 C1 N1 Zn1 -179.0(4) . .
C5 C4 N1 C1 179.2(5) . .
C3 C4 N1 C1 0.0(6) . .
C5 C4 N1 Zn1 -1.8(8) . .
C3 C4 N1 Zn1 179.0(4) . .
C10 C9 N2 C6 176.3(5) . .
C8 C9 N2 C6 -1.4(6) . .
C10 C9 N2 Zn1 -16.2(8) . .
C8 C9 N2 Zn1 166.0(4) . .
C5 C6 N2 C9 -178.4(5) . .
C7 C6 N2 C9 2.2(6) . .
C5 C6 N2 Zn1 14.3(8) . .
C7 C6 N2 Zn1 -165.2(4) . .
C10 C11 N3 C14 178.0(5) . .
C12 C11 N3 C14 -1.1(6) . .
C10 C11 N3 Zn1 2.2(8) . .
C12 C11 N3 Zn1 -177.0(4) . .
C15 C14 N3 C11 -178.4(6) . .
C13 C14 N3 C11 1.1(6) . .
C15 C14 N3 Zn1 -2.5(8) . .
C13 C14 N3 Zn1 177.0(4) . .
C15 C16 N4 C19 -174.7(6) . .
C17 C16 N4 C19 1.9(6) . .
C15 C16 N4 Zn1 10.1(8) . .
C17 C16 N4 Zn1 -173.4(4) . .
C20 C19 N4 C16 175.3(6) . .
C18 C19 N4 C16 -2.3(6) . .
C20 C19 N4 Zn1 -9.6(8) . .
C18 C19 N4 Zn1 172.9(4) . .
C56 C55 N5 C56 -1(3) . 2_566
C56 C55 N5 C56B -84(3) . 2_566
C56 C55 N5 C55B 33(2) . .
C56 C55 N5 Zn1 177.2(13) . .
C56B C55B N5 C55 -35(2) . .
C56B C55B N5 C56 78(2) . 2_566
C56B C55B N5 C56B -2(3) . 2_566
C56B C55B N5 Zn1 -179.6(12) . .
